data_7227690
loop_
_publ_author_name
'Lee, Hyun-Jung'
'Kwon, Hyunchul'
'Sim, Jaeung'
'Song, Dalnim'
'Kim, Yonghwi'
'Kim, Jaheon'
'Kim, Kimoon'
'Lee, Eunsung'

_publ_section_title
;
 Synthetic control of coincidental formation of an N-heterocyclic
 carbene--copper(i) complex and imidazolium cations within metal--organic
 frameworks
;
_journal_issue 11
_journal_name_full CrystEngComm
_journal_page_first 1528
_journal_paper_doi 10.1039/C7CE00078B
_journal_volume 19
_journal_year 2017
_chemical_formula_moiety 'C22 H19 Cl Cu2 N3 O5, 2(C5 H9 N O), H2 O'
_chemical_formula_sum 'C32 H39 Cl Cu2 N5 O8'
_chemical_formula_weight 784.21
_space_group_crystal_system monoclinic
_space_group_IT_number 14
_space_group_name_Hall '-P 2ybc'
_space_group_name_H-M_alt 'P 1 21/c 1'
_symmetry_space_group_name_Hall '-P 2ybc'
_symmetry_space_group_name_H-M 'P 1 21/c 1'
_atom_sites_solution_hydrogens mixed
_audit_creation_method SHELXL-2014/7
_audit_update_record
;
2017-01-11 deposited with the CCDC.
2017-02-15 downloaded from the CCDC.
;
_cell_angle_alpha 90
_cell_angle_beta 96.69(3)
_cell_angle_gamma 90
_cell_formula_units_Z 4
_cell_length_a 9.1080(18)
_cell_length_b 25.909(5)
_cell_length_c 14.588(3)
_cell_measurement_reflns_used 9933
_cell_measurement_temperature 100(2)
_cell_measurement_theta_max 28.65
_cell_measurement_theta_min 2.56
_cell_volume 3419.0(12)
_computing_cell_refinement
;
<i>HKL3000SM</i> (Otwinowski & Minor, 1997)
;
_computing_data_collection
;
<i>PAL BL2D-SMDC</i> (Shin <i>et al</i>., 2016<i>a</i>)
;
_computing_data_reduction
;
<i>HKL3000SM</i> (Otwinowski & Minor, 1997)
;
_computing_molecular_graphics 'Bruker SHELXTL'
_computing_publication_material 'Bruker SHELXTL'
_computing_structure_refinement 'SHELXL-2014/7 (Sheldrick, 2014)'
_computing_structure_solution 'SHELXS-97 (Sheldrick, 1990)'
_diffrn_ambient_temperature 100(2)
_diffrn_measured_fraction_theta_full 0.917
_diffrn_measured_fraction_theta_max 0.917
_diffrn_measurement_device_type 'ADSC Q210 CCD area-detector'
_diffrn_measurement_method 'omega scan'
_diffrn_radiation_type synchrotron
_diffrn_radiation_wavelength 0.62998
_diffrn_reflns_av_R_equivalents 0.0575
_diffrn_reflns_av_unetI/netI 0.0451
_diffrn_reflns_Laue_measured_fraction_full 0.917
_diffrn_reflns_Laue_measured_fraction_max 0.917
_diffrn_reflns_limit_h_max 9
_diffrn_reflns_limit_h_min -9
_diffrn_reflns_limit_k_max 28
_diffrn_reflns_limit_k_min -28
_diffrn_reflns_limit_l_max 15
_diffrn_reflns_limit_l_min -16
_diffrn_reflns_number 14913
_diffrn_reflns_point_group_measured_fraction_full 0.917
_diffrn_reflns_point_group_measured_fraction_max 0.917
_diffrn_reflns_theta_full 20.510
_diffrn_reflns_theta_max 20.510
_diffrn_reflns_theta_min 2.333
_diffrn_source synchrotron
_exptl_absorpt_coefficient_mu 0.992
_exptl_absorpt_correction_T_max 0.9869
_exptl_absorpt_correction_T_min 0.9367
_exptl_absorpt_correction_type empirical
_exptl_absorpt_process_details SADABS
_exptl_crystal_colour green
_exptl_crystal_density_diffrn 1.523
_exptl_crystal_description plate
_exptl_crystal_F_000 1620
_exptl_crystal_size_max 0.050
_exptl_crystal_size_mid 0.050
_exptl_crystal_size_min 0.010
_refine_diff_density_max 2.193
_refine_diff_density_min -0.839
_refine_diff_density_rms 0.103
_refine_ls_extinction_method none
_refine_ls_goodness_of_fit_ref 0.969
_refine_ls_hydrogen_treatment mixed
_refine_ls_matrix_type full
_refine_ls_number_parameters 439
_refine_ls_number_reflns 4513
_refine_ls_number_restraints 25
_refine_ls_restrained_S_all 0.974
_refine_ls_R_factor_all 0.0809
_refine_ls_R_factor_gt 0.0645
_refine_ls_shift/su_max 0.000
_refine_ls_shift/su_mean 0.000
_refine_ls_structure_factor_coef Fsqd
_refine_ls_weighting_details 'w=1/[\s^2^(Fo^2^)+(0.1036P)^2^+16.5524P] where P=(Fo^2^+2Fc^2^)/3'
_refine_ls_weighting_scheme calc
_refine_ls_wR_factor_gt 0.1752
_refine_ls_wR_factor_ref 0.1878
_reflns_Friedel_coverage 0.000
_reflns_number_gt 3571
_reflns_number_total 4513
_reflns_threshold_expression 'I > 2\s(I)'
_cod_data_source_file c7ce00078b2.cif
_cod_data_source_block Im-MOF-3
_cod_depositor_comments 'Adding full bibliography for 7227690--7227692.cif.'
_cod_database_code 7227690
_shelx_shelxl_version_number 2014/7
_shelx_space_group_comment
;
The symmetry employed for this shelxl refinement is uniquely defined
by the following loop, which should always be used as a source of
symmetry information in preference to the above space-group names.
They are only intended as comments.
;
_shelx_estimated_absorpt_t_min 0.952
_shelx_estimated_absorpt_t_max 0.990

loop_
_space_group_symop_operation_xyz
'x, y, z'
'-x, y+1/2, -z+1/2'
'-x, -y, -z'
'x, -y-1/2, z-1/2'

loop_
_atom_site_label
_atom_site_type_symbol
_atom_site_fract_x
_atom_site_fract_y
_atom_site_fract_z
_atom_site_U_iso_or_equiv
_atom_site_adp_type
_atom_site_occupancy
_atom_site_site_symmetry_order
_atom_site_calc_flag
_atom_site_refinement_flags_posn
_atom_site_refinement_flags_adp
Cu1 Cu -0.09821(8) 0.49267(3) 0.92671(6) 0.0361(3) Uani 1 1 d . .
Cu2 Cu 0.48588(10) 0.23871(3) 0.78160(7) 0.0526(3) Uani 1 1 d . .
Cl1 Cl 0.3322(2) 0.18718(7) 0.82867(17) 0.0664(6) Uani 1 1 d . .
O1W O 0.5676(9) 0.1589(3) 0.0282(5) 0.087(2) Uani 1 1 d D .
H1W H 0.512(9) 0.166(4) -0.021(4) 0.104 Uiso 1 1 d D U
H2W H 0.643(7) 0.143(4) 0.013(6) 0.104 Uiso 1 1 d D U
O1 O 0.2262(5) 0.47240(19) 0.9946(4) 0.0512(12) Uani 1 1 d . .
O2 O 0.0611(5) 0.45620(17) 0.8725(3) 0.0489(12) Uani 1 1 d . .
O3 O 1.0286(5) 0.05997(16) 0.6122(3) 0.0474(12) Uani 1 1 d . .
O4 O 0.8602(6) 0.07155(17) 0.4901(4) 0.0547(13) Uani 1 1 d . .
N1 N 0.6356(6) 0.33687(18) 0.7687(4) 0.0386(13) Uani 1 1 d . .
N2 N 0.7586(6) 0.27664(19) 0.7137(4) 0.0405(13) Uani 1 1 d . .
C1 C 0.6275(8) 0.2858(2) 0.7472(5) 0.0414(16) Uani 1 1 d . .
C2 C 0.7691(8) 0.3579(2) 0.7522(5) 0.0436(17) Uani 1 1 d . .
H2 H 0.8000 0.3926 0.7635 0.052 Uiso 1 1 calc R U
C3 C 0.8471(8) 0.3204(2) 0.7175(5) 0.0432(17) Uani 1 1 d . .
H3 H 0.9435 0.3231 0.6992 0.052 Uiso 1 1 calc R U
C4 C 0.5191(7) 0.3656(2) 0.8042(5) 0.0393(16) Uani 1 1 d . .
C5 C 0.5581(7) 0.4002(2) 0.8744(5) 0.0391(16) Uani 1 1 d . .
H5 H 0.6588 0.4044 0.8985 0.047 Uiso 1 1 calc R U
C6 C 0.4502(7) 0.4286(2) 0.9095(5) 0.0405(16) Uani 1 1 d . .
H6 H 0.4769 0.4524 0.9581 0.049 Uiso 1 1 calc R U
C7 C 0.3035(7) 0.4231(2) 0.8749(5) 0.0381(16) Uani 1 1 d . .
C8 C 0.2650(8) 0.3883(2) 0.8028(5) 0.0439(16) Uani 1 1 d . .
H8 H 0.1644 0.3846 0.7779 0.053 Uiso 1 1 calc R U
C9 C 0.3730(8) 0.3589(2) 0.7674(5) 0.0410(16) Uani 1 1 d . .
H9 H 0.3474 0.3348 0.7192 0.049 Uiso 1 1 calc R U
C10 C 0.1864(8) 0.4529(2) 0.9172(5) 0.0381(16) Uani 1 1 d . .
C11 C 0.8006(7) 0.2281(2) 0.6783(5) 0.0396(16) Uani 1 1 d . .
C12 C 0.9446(7) 0.2110(2) 0.6980(5) 0.0405(16) Uani 1 1 d . .
H12 H 1.0152 0.2311 0.7357 0.049 Uiso 1 1 calc R U
C13 C 0.9849(7) 0.1639(2) 0.6618(5) 0.0409(16) Uani 1 1 d . .
H13 H 1.0831 0.1515 0.6759 0.049 Uiso 1 1 calc R U
C14 C 0.8827(7) 0.1351(2) 0.6056(5) 0.0363(15) Uani 1 1 d . .
C15 C 0.7383(8) 0.1532(2) 0.5870(5) 0.0491(18) Uani 1 1 d . .
H15 H 0.6675 0.1334 0.5489 0.059 Uiso 1 1 calc R U
C16 C 0.6968(8) 0.1993(3) 0.6232(5) 0.0469(18) Uani 1 1 d . .
H16 H 0.5979 0.2113 0.6105 0.056 Uiso 1 1 calc R U
C17 C 0.9276(7) 0.0850(2) 0.5661(5) 0.0383(16) Uani 1 1 d . .
O1S O -0.2482(5) 0.48495(15) 0.8013(3) 0.0409(11) Uani 1 1 d D .
N1S N -0.4341(7) 0.5059(2) 0.6910(5) 0.0519(16) Uani 1 1 d D .
C1S C -0.3499(8) 0.5135(2) 0.7681(5) 0.0424(16) Uani 1 1 d D .
C2S C -0.3983(9) 0.5638(3) 0.8108(6) 0.057(2) Uani 1 1 d D .
H2S1 H -0.4072 0.5593 0.8773 0.068 Uiso 1 1 calc R U
H2S2 H -0.3273 0.5920 0.8031 0.068 Uiso 1 1 calc R U
C3S C -0.5465(9) 0.5749(3) 0.7573(6) 0.064(2) Uani 1 1 d D .
H3S1 H -0.5619 0.6125 0.7489 0.077 Uiso 1 1 calc R U
H3S2 H -0.6276 0.5606 0.7893 0.077 Uiso 1 1 calc R U
C4S C -0.5395(10) 0.5480(3) 0.6642(6) 0.070(2) Uani 1 1 d D .
H4S1 H -0.6374 0.5344 0.6387 0.084 Uiso 1 1 calc R U
H4S2 H -0.5021 0.5715 0.6187 0.084 Uiso 1 1 calc R U
C5S C -0.4196(10) 0.4640(3) 0.6268(6) 0.063(2) Uani 1 1 d D .
H5S1 H -0.4966 0.4671 0.5742 0.094 Uiso 1 1 calc R U
H5S2 H -0.3221 0.4657 0.6048 0.094 Uiso 1 1 calc R U
H5S3 H -0.4304 0.4310 0.6580 0.094 Uiso 1 1 calc R U
O2S O 0.1134(6) 0.1902(2) 1.0952(4) 0.0668(16) Uani 1 1 d . .
N2S N 0.0531(7) 0.2506(2) 0.9827(5) 0.0559(17) Uani 1 1 d . .
C6S C 0.1434(9) 0.2278(3) 1.0484(6) 0.0547(19) Uani 1 1 d . .
C7S C 0.2895(9) 0.2555(3) 1.0602(6) 0.062(2) Uani 1 1 d . .
H7S1 H 0.3691 0.2330 1.0419 0.074 Uiso 1 1 calc R U
H7S2 H 0.3156 0.2663 1.1252 0.074 Uiso 1 1 calc R U
C8S C 0.2671(10) 0.3021(3) 0.9972(6) 0.067(2) Uani 1 1 d . .
H8S1 H 0.3491 0.3052 0.9585 0.080 Uiso 1 1 calc R U
H8S2 H 0.2625 0.3342 1.0337 0.080 Uiso 1 1 calc R U
C9S C 0.1192(9) 0.2927(3) 0.9366(6) 0.059(2) Uani 1 1 d . .
H9S1 H 0.0558 0.3238 0.9341 0.071 Uiso 1 1 calc R U
H9S2 H 0.1358 0.2829 0.8730 0.071 Uiso 1 1 calc R U
C10S C -0.0965(10) 0.2341(4) 0.9528(7) 0.076(3) Uani 1 1 d . .
H10A H -0.1405 0.2570 0.9036 0.114 Uiso 1 1 calc R U
H10B H -0.0954 0.1987 0.9294 0.114 Uiso 1 1 calc R U
H10C H -0.1551 0.2355 1.0050 0.114 Uiso 1 1 calc R U
O3S O -0.1989(8) 0.0921(3) 0.9881(5) 0.087(2) Uani 1 1 d D .
N3S N 0.0318(12) 0.0783(4) 0.9507(10) 0.180(7) Uani 1 1 d D U
C11S C -0.0678(13) 0.0811(4) 1.0024(10) 0.120(5) Uani 1 1 d D U
C12S C 0.0110(14) 0.0653(5) 1.1034(8) 0.105(4) Uani 1 1 d D .
H12A H 0.0154 0.0950 1.1463 0.126 Uiso 1 1 calc R U
H12B H -0.0417 0.0365 1.1297 0.126 Uiso 1 1 calc R U
C13S C 0.1589(18) 0.0497(7) 1.0849(12) 0.173(8) Uani 1 1 d D .
H13A H 0.1680 0.0117 1.0876 0.208 Uiso 1 1 calc R U
H13B H 0.2342 0.0648 1.1317 0.208 Uiso 1 1 calc R U
C14S C 0.1839(13) 0.0698(5) 0.9850(11) 0.119(5) Uani 1 1 d D .
H14A H 0.2426 0.1020 0.9874 0.143 Uiso 1 1 calc R U
H14B H 0.2305 0.0433 0.9489 0.143 Uiso 1 1 calc R U
C15S C 0.013(2) 0.0902(7) 0.8523(9) 0.217(12) Uani 1 1 d D .
H15A H 0.1066 0.0851 0.8270 0.326 Uiso 1 1 calc R U
H15B H -0.0625 0.0673 0.8207 0.326 Uiso 1 1 calc R U
H15C H -0.0191 0.1261 0.8432 0.326 Uiso 1 1 calc R U

loop_
_atom_site_aniso_label
_atom_site_aniso_U_11
_atom_site_aniso_U_22
_atom_site_aniso_U_33
_atom_site_aniso_U_23
_atom_site_aniso_U_13
_atom_site_aniso_U_12
Cu1 0.0360(5) 0.0194(4) 0.0548(6) 0.0007(3) 0.0129(4) 0.0005(3)
Cu2 0.0511(6) 0.0336(5) 0.0750(7) -0.0039(4) 0.0146(5) -0.0012(4)
Cl1 0.0616(14) 0.0469(11) 0.0923(16) -0.0015(10) 0.0153(11) -0.0104(9)
O1W 0.099(6) 0.078(5) 0.082(5) -0.002(4) 0.004(4) 0.020(4)
O1 0.041(3) 0.057(3) 0.056(3) -0.011(3) 0.012(2) 0.006(2)
O2 0.041(3) 0.041(3) 0.065(3) -0.011(2) 0.008(3) 0.009(2)
O3 0.048(3) 0.028(2) 0.065(3) -0.005(2) 0.002(2) 0.009(2)
O4 0.060(3) 0.036(3) 0.065(4) -0.011(2) -0.006(3) 0.017(2)
N1 0.034(3) 0.022(3) 0.062(4) -0.006(2) 0.011(3) 0.001(2)
N2 0.039(3) 0.025(3) 0.059(4) -0.001(2) 0.012(3) 0.001(2)
C1 0.044(4) 0.028(3) 0.053(4) -0.008(3) 0.009(3) 0.008(3)
C2 0.047(4) 0.024(3) 0.063(5) -0.005(3) 0.019(3) -0.002(3)
C3 0.043(4) 0.024(3) 0.065(5) -0.002(3) 0.016(3) -0.001(3)
C4 0.037(4) 0.024(3) 0.058(4) 0.001(3) 0.012(3) 0.002(3)
C5 0.038(4) 0.025(3) 0.056(4) -0.001(3) 0.014(3) -0.001(3)
C6 0.040(4) 0.028(3) 0.055(4) -0.005(3) 0.012(3) -0.003(3)
C7 0.045(5) 0.023(3) 0.049(4) 0.001(3) 0.015(3) 0.004(3)
C8 0.039(4) 0.035(4) 0.058(5) -0.001(3) 0.010(3) 0.000(3)
C9 0.045(5) 0.026(3) 0.054(4) -0.006(3) 0.012(3) 0.003(3)
C10 0.040(5) 0.021(3) 0.056(5) 0.004(3) 0.016(3) -0.001(3)
C11 0.042(4) 0.024(3) 0.055(4) -0.003(3) 0.017(3) 0.003(3)
C12 0.037(4) 0.029(3) 0.056(4) -0.006(3) 0.010(3) -0.003(3)
C13 0.034(4) 0.029(3) 0.061(5) -0.004(3) 0.008(3) 0.004(3)
C14 0.036(4) 0.026(3) 0.049(4) 0.002(3) 0.013(3) 0.004(3)
C15 0.045(5) 0.034(4) 0.068(5) -0.015(3) 0.004(4) 0.000(3)
C16 0.037(4) 0.038(4) 0.066(5) -0.009(3) 0.007(3) 0.008(3)
C17 0.033(4) 0.023(3) 0.062(5) 0.000(3) 0.015(3) -0.005(3)
O1S 0.042(3) 0.025(2) 0.056(3) 0.000(2) 0.007(2) 0.0023(19)
N1S 0.050(4) 0.037(3) 0.068(4) -0.001(3) 0.004(3) 0.008(3)
C1S 0.041(4) 0.031(3) 0.056(5) 0.001(3) 0.011(4) -0.005(3)
C2S 0.059(5) 0.039(4) 0.073(6) -0.004(4) 0.009(4) 0.013(3)
C3S 0.061(6) 0.046(4) 0.083(6) -0.008(4) 0.000(4) 0.018(4)
C4S 0.060(6) 0.053(5) 0.091(7) -0.002(4) -0.011(5) 0.016(4)
C5S 0.072(6) 0.048(4) 0.067(5) -0.004(4) 0.005(4) 0.013(4)
O2S 0.069(4) 0.048(3) 0.088(4) 0.014(3) 0.030(3) 0.002(3)
N2S 0.058(4) 0.046(4) 0.066(4) -0.001(3) 0.018(3) -0.007(3)
C6S 0.061(5) 0.044(4) 0.061(5) 0.004(4) 0.016(4) 0.003(4)
C7S 0.053(5) 0.062(5) 0.071(6) 0.007(4) 0.012(4) -0.005(4)
C8S 0.074(6) 0.057(5) 0.070(6) 0.003(4) 0.012(5) -0.019(4)
C9S 0.068(6) 0.048(4) 0.061(5) 0.007(4) 0.011(4) 0.002(4)
C10S 0.063(6) 0.099(7) 0.067(6) -0.014(5) 0.013(5) -0.013(5)
O3S 0.066(5) 0.095(5) 0.103(5) 0.012(4) 0.017(4) 0.004(4)
N3S 0.079(9) 0.112(9) 0.35(2) -0.103(12) 0.044(11) -0.025(6)
C11S 0.086(9) 0.064(6) 0.220(17) -0.041(8) 0.065(10) -0.027(6)
C12S 0.107(10) 0.104(9) 0.101(9) -0.024(7) -0.006(7) -0.014(7)
C13S 0.155(17) 0.143(15) 0.21(2) -0.072(15) -0.016(14) 0.042(12)
C14S 0.094(10) 0.095(9) 0.180(15) 0.004(9) 0.065(10) 0.007(7)
C15S 0.38(3) 0.200(18) 0.069(9) 0.068(10) 0.003(13) -0.152(19)

loop_
_atom_type_symbol
_atom_type_description
_atom_type_scat_dispersion_real
_atom_type_scat_dispersion_imag
_atom_type_scat_source
C C 0.0020 0.0010 'International Tables Vol C Tables 4.2.6.8 and 6.1.1.4'
H H 0.0000 0.0000 'International Tables Vol C Tables 4.2.6.8 and 6.1.1.4'
N N 0.0050 0.0020 'International Tables Vol C Tables 4.2.6.8 and 6.1.1.4'
O O 0.0090 0.0050 'International Tables Vol C Tables 4.2.6.8 and 6.1.1.4'
Cl Cl 0.1230 0.1260 'International Tables Vol C Tables 4.2.6.8 and 6.1.1.4'
Cu Cu 0.3550 1.0370 'International Tables Vol C Tables 4.2.6.8 and 6.1.1.4'

loop_
_geom_angle_atom_site_label_1
_geom_angle_atom_site_label_2
_geom_angle_atom_site_label_3
_geom_angle
_geom_angle_site_symmetry_1
_geom_angle_site_symmetry_3
O1 Cu1 O3 89.6(2) 3_567 2_656
O1 Cu1 O4 87.4(2) 3_567 4_466
O3 Cu1 O4 167.7(2) 2_656 4_466
O1 Cu1 O2 167.4(2) 3_567 .
O3 Cu1 O2 91.8(2) 2_656 .
O4 Cu1 O2 88.5(2) 4_466 .
O1 Cu1 O1S 100.3(2) 3_567 .
O3 Cu1 O1S 91.78(18) 2_656 .
O4 Cu1 O1S 100.52(19) 4_466 .
O2 Cu1 O1S 92.17(19) . .
O1 Cu1 Cu1 81.49(16) 3_567 3_567
O3 Cu1 Cu1 84.00(14) 2_656 3_567
O4 Cu1 Cu1 83.73(15) 4_466 3_567
O2 Cu1 Cu1 86.19(15) . 3_567
O1S Cu1 Cu1 175.42(12) . 3_567
C1 Cu2 Cl1 176.4(2) . .
H1W O1W H2W 107(5) . .
C10 O1 Cu1 126.1(5) . 3_567
C10 O2 Cu1 119.5(4) . .
C17 O3 Cu1 123.0(4) . 2_646
C17 O4 Cu1 123.4(4) . 4_665
C1 N1 C2 111.7(5) . .
C1 N1 C4 124.3(5) . .
C2 N1 C4 124.0(5) . .
C1 N2 C3 111.9(5) . .
C1 N2 C11 124.4(5) . .
C3 N2 C11 123.6(5) . .
N2 C1 N1 103.0(5) . .
N2 C1 Cu2 129.7(4) . .
N1 C1 Cu2 126.1(5) . .
C3 C2 N1 107.2(5) . .
C3 C2 H2 126.4 . .
N1 C2 H2 126.4 . .
C2 C3 N2 106.1(6) . .
C2 C3 H3 127.0 . .
N2 C3 H3 127.0 . .
C5 C4 C9 121.5(6) . .
C5 C4 N1 117.9(6) . .
C9 C4 N1 120.6(6) . .
C4 C5 C6 119.5(7) . .
C4 C5 H5 120.2 . .
C6 C5 H5 120.2 . .
C5 C6 C7 120.8(6) . .
C5 C6 H6 119.6 . .
C7 C6 H6 119.6 . .
C6 C7 C8 119.3(6) . .
C6 C7 C10 119.9(6) . .
C8 C7 C10 120.8(6) . .
C9 C8 C7 120.4(7) . .
C9 C8 H8 119.8 . .
C7 C8 H8 119.8 . .
C8 C9 C4 118.5(6) . .
C8 C9 H9 120.8 . .
C4 C9 H9 120.8 . .
O2 C10 O1 126.4(6) . .
O2 C10 C7 117.9(6) . .
O1 C10 C7 115.6(7) . .
C12 C11 C16 121.0(6) . .
C12 C11 N2 119.7(6) . .
C16 C11 N2 119.3(6) . .
C11 C12 C13 119.1(6) . .
C11 C12 H12 120.4 . .
C13 C12 H12 120.4 . .
C14 C13 C12 120.5(6) . .
C14 C13 H13 119.8 . .
C12 C13 H13 119.8 . .
C13 C14 C15 119.2(6) . .
C13 C14 C17 120.1(6) . .
C15 C14 C17 120.8(6) . .
C16 C15 C14 120.9(6) . .
C16 C15 H15 119.6 . .
C14 C15 H15 119.6 . .
C15 C16 C11 119.4(6) . .
C15 C16 H16 120.3 . .
C11 C16 H16 120.3 . .
O3 C17 O4 125.7(6) . .
O3 C17 C14 117.2(6) . .
O4 C17 C14 117.0(6) . .
C1S O1S Cu1 130.2(4) . .
C1S N1S C5S 125.6(6) . .
C1S N1S C4S 114.7(6) . .
C5S N1S C4S 119.2(6) . .
O1S C1S N1S 125.9(6) . .
O1S C1S C2S 126.0(6) . .
N1S C1S C2S 108.1(6) . .
C3S C2S C1S 103.6(6) . .
C3S C2S H2S1 111.0 . .
C1S C2S H2S1 111.0 . .
C3S C2S H2S2 111.0 . .
C1S C2S H2S2 111.0 . .
H2S1 C2S H2S2 109.0 . .
C2S C3S C4S 104.1(6) . .
C2S C3S H3S1 110.9 . .
C4S C3S H3S1 110.9 . .
C2S C3S H3S2 110.9 . .
C4S C3S H3S2 110.9 . .
H3S1 C3S H3S2 108.9 . .
N1S C4S C3S 101.2(6) . .
N1S C4S H4S1 111.5 . .
C3S C4S H4S1 111.5 . .
N1S C4S H4S2 111.5 . .
C3S C4S H4S2 111.5 . .
H4S1 C4S H4S2 109.3 . .
N1S C5S H5S1 109.5 . .
N1S C5S H5S2 109.5 . .
H5S1 C5S H5S2 109.5 . .
N1S C5S H5S3 109.5 . .
H5S1 C5S H5S3 109.5 . .
H5S2 C5S H5S3 109.5 . .
C6S N2S C10S 124.7(7) . .
C6S N2S C9S 114.5(7) . .
C10S N2S C9S 120.7(7) . .
O2S C6S N2S 126.2(8) . .
O2S C6S C7S 124.2(8) . .
N2S C6S C7S 109.6(7) . .
C6S C7S C8S 104.8(7) . .
C6S C7S H7S1 110.8 . .
C8S C7S H7S1 110.8 . .
C6S C7S H7S2 110.8 . .
C8S C7S H7S2 110.8 . .
H7S1 C7S H7S2 108.9 . .
C7S C8S C9S 105.5(6) . .
C7S C8S H8S1 110.6 . .
C9S C8S H8S1 110.6 . .
C7S C8S H8S2 110.6 . .
C9S C8S H8S2 110.6 . .
H8S1 C8S H8S2 108.8 . .
N2S C9S C8S 103.7(6) . .
N2S C9S H9S1 111.0 . .
C8S C9S H9S1 111.0 . .
N2S C9S H9S2 111.0 . .
C8S C9S H9S2 111.0 . .
H9S1 C9S H9S2 109.0 . .
N2S C10S H10A 109.5 . .
N2S C10S H10B 109.5 . .
H10A C10S H10B 109.5 . .
N2S C10S H10C 109.5 . .
H10A C10S H10C 109.5 . .
H10B C10S H10C 109.5 . .
C11S N3S C14S 122.6(14) . .
C11S N3S C15S 124.8(15) . .
C14S N3S C15S 112.1(13) . .
O3S C11S N3S 132.5(14) . .
O3S C11S C12S 122.5(11) . .
N3S C11S C12S 105.0(11) . .
C13S C12S C11S 102.9(10) . .
C13S C12S H12A 111.2 . .
C11S C12S H12A 111.2 . .
C13S C12S H12B 111.2 . .
C11S C12S H12B 111.2 . .
H12A C12S H12B 109.1 . .
C12S C13S C14S 108.2(11) . .
C12S C13S H13A 110.1 . .
C14S C13S H13A 110.1 . .
C12S C13S H13B 110.1 . .
C14S C13S H13B 110.1 . .
H13A C13S H13B 108.4 . .
N3S C14S C13S 97.7(10) . .
N3S C14S H14A 112.2 . .
C13S C14S H14A 112.2 . .
N3S C14S H14B 112.2 . .
C13S C14S H14B 112.2 . .
H14A C14S H14B 109.8 . .
N3S C15S H15A 109.5 . .
N3S C15S H15B 109.5 . .
H15A C15S H15B 109.5 . .
N3S C15S H15C 109.5 . .
H15A C15S H15C 109.5 . .
H15B C15S H15C 109.5 . .

loop_
_geom_bond_atom_site_label_1
_geom_bond_atom_site_label_2
_geom_bond_distance
_geom_bond_site_symmetry_2
Cu1 O1 1.951(5) 3_567
Cu1 O3 1.962(4) 2_656
Cu1 O4 1.962(5) 4_466
Cu1 O2 1.973(5) .
Cu1 O1S 2.161(5) .
Cu1 Cu1 2.6505(18) 3_567
Cu2 C1 1.884(7) .
Cu2 Cl1 2.107(2) .
O1W H1W 0.856(10) .
O1W H2W 0.854(11) .
O1 C10 1.251(8) .
O1 Cu1 1.951(5) 3_567
O2 C10 1.250(8) .
O3 C17 1.255(8) .
O3 Cu1 1.962(4) 2_646
O4 C17 1.252(8) .
O4 Cu1 1.962(5) 4_665
N1 C1 1.361(8) .
N1 C2 1.379(8) .
N1 C4 1.442(8) .
N2 C1 1.363(8) .
N2 C3 1.387(8) .
N2 C11 1.428(8) .
C2 C3 1.339(9) .
C2 H2 0.9500 .
C3 H3 0.9500 .
C4 C5 1.376(9) .
C4 C9 1.386(10) .
C5 C6 1.374(9) .
C5 H5 0.9500 .
C6 C7 1.379(10) .
C6 H6 0.9500 .
C7 C8 1.399(10) .
C7 C10 1.506(9) .
C8 C9 1.389(9) .
C8 H8 0.9500 .
C9 H9 0.9500 .
C11 C12 1.382(9) .
C11 C16 1.386(10) .
C12 C13 1.397(9) .
C12 H12 0.9500 .
C13 C14 1.386(9) .
C13 H13 0.9500 .
C14 C15 1.393(10) .
C14 C17 1.496(9) .
C15 C16 1.377(9) .
C15 H15 0.9500 .
C16 H16 0.9500 .
O1S C1S 1.239(8) .
N1S C1S 1.301(9) .
N1S C5S 1.450(9) .
N1S C4S 1.474(9) .
C1S C2S 1.531(9) .
C2S C3S 1.506(10) .
C2S H2S1 0.9900 .
C2S H2S2 0.9900 .
C3S C4S 1.535(11) .
C3S H3S1 0.9900 .
C3S H3S2 0.9900 .
C4S H4S1 0.9900 .
C4S H4S2 0.9900 .
C5S H5S1 0.9800 .
C5S H5S2 0.9800 .
C5S H5S3 0.9800 .
O2S C6S 1.237(9) .
N2S C6S 1.327(10) .
N2S C10S 1.446(11) .
N2S C9S 1.450(10) .
C6S C7S 1.504(11) .
C7S C8S 1.519(11) .
C7S H7S1 0.9900 .
C7S H7S2 0.9900 .
C8S C9S 1.542(12) .
C8S H8S1 0.9900 .
C8S H8S2 0.9900 .
C9S H9S1 0.9900 .
C9S H9S2 0.9900 .
C10S H10A 0.9800 .
C10S H10B 0.9800 .
C10S H10C 0.9800 .
O3S C11S 1.222(12) .
N3S C11S 1.247(13) .
N3S C14S 1.434(13) .
N3S C15S 1.458(15) .
C11S C12S 1.614(15) .
C12S C13S 1.461(15) .
C12S H12A 0.9900 .
C12S H12B 0.9900 .
C13S C14S 1.588(16) .
C13S H13A 0.9900 .
C13S H13B 0.9900 .
C14S H14A 0.9900 .
C14S H14B 0.9900 .
C15S H15A 0.9800 .
C15S H15B 0.9800 .
C15S H15C 0.9800 .

loop_
_geom_hbond_atom_site_label_D
_geom_hbond_atom_site_label_H
_geom_hbond_atom_site_label_A
_geom_hbond_distance_DH
_geom_hbond_distance_HA
_geom_hbond_distance_DA
_geom_hbond_angle_DHA
_geom_hbond_site_symmetry_A
O1W H1W Cl1 0.856(10) 2.630(13) 3.486(8) 178(10) 1_554
O1W H2W O3S 0.854(11) 2.02(3) 2.856(10) 168(11) 1_654
